data_4512127
loop_
_publ_author_name
'Li, Hao'
'Malliakas, Christos D.'
'Liu, Zhifu'
'Peters, John A.'
'Sebastian, Maria'
'Zhao, Lidong'
'Chung, Duck Young'
'Wessels, Bruce W.'
'Kanatzidis, Mercouri G.'

_publ_section_title
;
 Investigation of Semi-Insulating Cs2Hg6S7and Cs2Hg6-xCdxS7Alloy for Hard
 Radiation Detection
;
_journal_issue 11
_journal_name_full 'Crystal Growth &amp; Design'
_journal_page_first 5949
_journal_paper_doi 10.1021/cg501151r
_journal_volume 14
_journal_year 2014
_chemical_formula_sum 'Cd0.72 Cs2 Hg5.28 S7'
_chemical_formula_weight 1629.84
_chemical_name_systematic
; 
 ? 
;
_space_group_IT_number 102
_symmetry_cell_setting tetragonal
_symmetry_space_group_name_Hall 'P 4n -2n'
_symmetry_space_group_name_H-M 'P 42 n m'
_atom_sites_solution_hydrogens none
_atom_sites_solution_primary direct
_atom_sites_solution_secondary difmap
_audit_creation_method SHELXL-97
_cell_angle_alpha 90.00
_cell_angle_beta 90.00
_cell_angle_gamma 90.00
_cell_formula_units_Z 2
_cell_length_a 13.963(2)
_cell_length_b 13.963(2)
_cell_length_c 4.1567(8)
_cell_measurement_reflns_used 7366
_cell_measurement_temperature 293(2)
_cell_measurement_theta_max 29.68
_cell_measurement_theta_min 2.06
_cell_volume 810.4(2)
_computing_structure_refinement 'SHELXL-97 (Sheldrick, 2008)'
_computing_structure_solution 'SHELXS-97 (Sheldrick, 2008)'
_diffrn_ambient_temperature 293(2)
_diffrn_measured_fraction_theta_full 0.998
_diffrn_measured_fraction_theta_max 0.998
_diffrn_measurement_device_type 'STOE IPDS 2'
_diffrn_measurement_method 'rotation method'
_diffrn_radiation_monochromator graphite
_diffrn_radiation_source 'fine-focus sealed tube'
_diffrn_radiation_type MoK\a
_diffrn_radiation_wavelength 0.71073
_diffrn_reflns_av_R_equivalents 0.0746
_diffrn_reflns_av_sigmaI/netI 0.0352
_diffrn_reflns_limit_h_max 19
_diffrn_reflns_limit_h_min -19
_diffrn_reflns_limit_k_max 16
_diffrn_reflns_limit_k_min -19
_diffrn_reflns_limit_l_max 4
_diffrn_reflns_limit_l_min -5
_diffrn_reflns_number 7568
_diffrn_reflns_theta_full 29.12
_diffrn_reflns_theta_max 29.12
_diffrn_reflns_theta_min 2.06
_exptl_absorpt_coefficient_mu 56.010
_exptl_absorpt_correction_T_max 0.1540
_exptl_absorpt_correction_T_min 0.0631
_exptl_absorpt_correction_type integration
_exptl_crystal_colour black
_exptl_crystal_density_diffrn 6.679
_exptl_crystal_density_method 'not measured'
_exptl_crystal_description needle
_exptl_crystal_F_000 1358
_exptl_crystal_size_max 0.2
_exptl_crystal_size_mid 0.08
_exptl_crystal_size_min 0.08
_refine_diff_density_max 1.410
_refine_diff_density_min -1.003
_refine_diff_density_rms 0.253
_refine_ls_abs_structure_details 'Flack H D (1983), Acta Cryst. A39, 876-881'
_refine_ls_abs_structure_Flack 0.000(12)
_refine_ls_extinction_coef 0.00334(15)
_refine_ls_extinction_expression Fc^*^=kFc[1+0.001xFc^2^\l^3^/sin(2\q)]^-1/4^
_refine_ls_extinction_method SHELXL
_refine_ls_goodness_of_fit_ref 1.047
_refine_ls_hydrogen_treatment none
_refine_ls_matrix_type full
_refine_ls_number_parameters 44
_refine_ls_number_reflns 1090
_refine_ls_number_restraints 1
_refine_ls_restrained_S_all 1.046
_refine_ls_R_factor_all 0.0265
_refine_ls_R_factor_gt 0.0261
_refine_ls_shift/su_max 0.000
_refine_ls_shift/su_mean 0.000
_refine_ls_structure_factor_coef Fsqd
_refine_ls_weighting_details 'calc w=1/[\s^2^(Fo^2^)+(0.0177P)^2^+15.2355P] where P=(Fo^2^+2Fc^2^)/3'
_refine_ls_weighting_scheme calc
_refine_ls_wR_factor_gt 0.0581
_refine_ls_wR_factor_ref 0.0584
_reflns_number_gt 1083
_reflns_number_total 1090
_reflns_threshold_expression >2sigma(I)
_cod_data_source_file cg501151r_si_002.cif
_cod_data_source_block Cs2Hg5.28Cd0.72S7
_cod_depositor_comments 'Adding full bibliography for 4512126--4512128.cif.'
_cod_database_code 4512127

loop_
_symmetry_equiv_pos_as_xyz
'x, y, z'
'-x, -y, z'
'-y+1/2, x+1/2, z+1/2'
'y+1/2, -x+1/2, z+1/2'
'x+1/2, -y+1/2, z+1/2'
'-x+1/2, y+1/2, z+1/2'
'-y, -x, z'
'y, x, z'

loop_
_atom_site_label
_atom_site_type_symbol
_atom_site_fract_x
_atom_site_fract_y
_atom_site_fract_z
_atom_site_U_iso_or_equiv
_atom_site_adp_type
_atom_site_occupancy
_atom_site_symmetry_multiplicity
_atom_site_calc_flag
_atom_site_refinement_flags
Hg1 Hg 0.15262(3) 0.42660(3) 0.42481(10) 0.02530(16) Uani 0.819(7) 1 d P
Cd1 Cd 0.15262(3) 0.42660(3) 0.42481(10) 0.02530(16) Uani 0.181(7) 1 d P
Hg2 Hg 0.40068(2) 0.40068(2) 1.01870(19) 0.02066(16) Uani 1 2 d S
Cs1 Cs 0.66847(4) 0.33153(4) 0.4149(3) 0.0225(2) Uani 1 2 d S
S1 S 0.31679(14) 0.31679(14) 1.4193(10) 0.0139(5) Uani 1 2 d S
S2 S 0.5000 0.5000 0.7037(13) 0.0191(9) Uani 1 4 d S
S3 S 0.02109(14) 0.30827(14) 0.4244(6) 0.0147(4) Uani 1 1 d .

loop_
_atom_site_aniso_label
_atom_site_aniso_U_11
_atom_site_aniso_U_22
_atom_site_aniso_U_33
_atom_site_aniso_U_23
_atom_site_aniso_U_13
_atom_site_aniso_U_12
Hg1 0.0290(2) 0.0222(2) 0.0247(2) 0.00009(19) 0.0001(2) -0.00862(14)
Cd1 0.0290(2) 0.0222(2) 0.0247(2) 0.00009(19) 0.0001(2) -0.00862(14)
Hg2 0.01725(17) 0.01725(17) 0.0275(3) 0.00479(14) 0.00479(14) -0.00213(16)
Cs1 0.0235(2) 0.0235(2) 0.0207(4) -0.0016(3) 0.0016(3) -0.0058(3)
S1 0.0116(7) 0.0116(7) 0.0184(13) 0.0024(9) 0.0024(9) 0.0045(8)
S2 0.0195(13) 0.0195(13) 0.018(2) 0.000 0.000 -0.0089(16)
S3 0.0128(8) 0.0162(8) 0.0151(9) 0.0005(9) 0.0010(9) -0.0011(6)

loop_
_atom_type_symbol
_atom_type_description
_atom_type_scat_dispersion_real
_atom_type_scat_dispersion_imag
_atom_type_scat_source
S S 0.1246 0.1234 'International Tables Vol C Tables 4.2.6.8 and 6.1.1.4'
Cd Cd -0.8075 1.2024 'International Tables Vol C Tables 4.2.6.8 and 6.1.1.4'
Cs Cs -0.3680 2.1192 'International Tables Vol C Tables 4.2.6.8 and 6.1.1.4'
Hg Hg -2.3894 9.2266 'International Tables Vol C Tables 4.2.6.8 and 6.1.1.4'

loop_
_geom_angle_atom_site_label_1
_geom_angle_atom_site_label_2
_geom_angle_atom_site_label_3
_geom_angle
_geom_angle_site_symmetry_1
_geom_angle_site_symmetry_3
S3 Hg1 S3 120.79(11) . 3
S3 Hg1 S3 120.66(10) . 3_554
S3 Hg1 S3 111.02(8) 3 3_554
S3 Hg1 S1 104.25(7) . 1_554
S3 Hg1 S1 96.77(9) 3 1_554
S3 Hg1 S1 95.96(9) 3_554 1_554
S3 Hg1 Cs1 57.22(5) . 3_545
S3 Hg1 Cs1 92.22(5) 3 3_545
S3 Hg1 Cs1 148.00(5) 3_554 3_545
S1 Hg1 Cs1 58.43(7) 1_554 3_545
S3 Hg1 Cs1 57.53(5) . 3_544
S3 Hg1 Cs1 148.91(5) 3 3_544
S3 Hg1 Cs1 91.22(5) 3_554 3_544
S1 Hg1 Cs1 58.22(7) 1_554 3_544
Cs1 Hg1 Cs1 59.842(15) 3_545 3_544
S3 Hg1 Cs1 168.45(5) . 2_665
S3 Hg1 Cs1 57.21(5) 3 2_665
S3 Hg1 Cs1 56.14(5) 3_554 2_665
S1 Hg1 Cs1 87.28(6) 1_554 2_665
Cs1 Hg1 Cs1 132.22(2) 3_545 2_665
Cs1 Hg1 Cs1 130.96(2) 3_544 2_665
S1 Hg2 S2 168.59(14) . .
S1 Hg2 S1 101.53(10) . 1_554
S2 Hg2 S1 89.88(13) . 1_554
S1 Hg2 Cs1 92.95(6) . 2_666
S2 Hg2 Cs1 80.17(7) . 2_666
S1 Hg2 Cs1 125.82(2) 1_554 2_666
S1 Hg2 Cs1 92.95(6) . 1_556
S2 Hg2 Cs1 80.17(7) . 1_556
S1 Hg2 Cs1 125.82(2) 1_554 1_556
Cs1 Hg2 Cs1 104.82(3) 2_666 1_556
S1 Hg2 Cs1 50.52(9) . 3_545
S2 Hg2 Cs1 140.89(11) . 3_545
S1 Hg2 Cs1 51.01(6) 1_554 3_545
Cs1 Hg2 Cs1 120.122(12) 2_666 3_545
Cs1 Hg2 Cs1 120.122(12) 1_556 3_545
S1 Hg2 Cs1 133.365(16) . 2_665
S2 Hg2 Cs1 48.95(3) . 2_665
S1 Hg2 Cs1 77.40(4) 1_554 2_665
Cs1 Hg2 Cs1 56.117(15) 2_666 2_665
Cs1 Hg2 Cs1 125.960(15) 1_556 2_665
Cs1 Hg2 Cs1 111.891(18) 3_545 2_665
S1 Hg2 Cs1 133.365(16) . .
S2 Hg2 Cs1 48.95(3) . .
S1 Hg2 Cs1 77.40(4) 1_554 .
Cs1 Hg2 Cs1 125.960(15) 2_666 .
Cs1 Hg2 Cs1 56.117(15) 1_556 .
Cs1 Hg2 Cs1 111.891(18) 3_545 .
Cs1 Hg2 Cs1 92.49(3) 2_665 .
S3 Cs1 S3 108.52(9) 5_554 4_554
S3 Cs1 S2 100.25(6) 5_554 .
S3 Cs1 S2 100.25(6) 4_554 .
S3 Cs1 S3 177.35(7) 5_554 4
S3 Cs1 S3 72.46(4) 4_554 4
S2 Cs1 S3 77.12(6) . 4
S3 Cs1 S3 72.46(4) 5_554 5
S3 Cs1 S3 177.35(7) 4_554 5
S2 Cs1 S3 77.12(6) . 5
S3 Cs1 S3 106.45(9) 4 5
S3 Cs1 S1 71.44(5) 5_554 4_553
S3 Cs1 S1 71.44(5) 4_554 4_553
S2 Cs1 S1 164.72(11) . 4_553
S3 Cs1 S1 111.19(5) 4 4_553
S3 Cs1 S1 111.19(5) 5 4_553
S3 Cs1 S1 110.93(5) 5_554 4_554
S3 Cs1 S1 110.93(5) 4_554 4_554
S2 Cs1 S1 124.56(11) . 4_554
S3 Cs1 S1 70.67(5) 4 4_554
S3 Cs1 S1 70.67(5) 5 4_554
S1 Cs1 S1 70.72(5) 4_553 4_554
S3 Cs1 Hg1 36.48(3) 5_554 5_554
S3 Cs1 Hg1 104.79(5) 4_554 5_554
S2 Cs1 Hg1 135.19(3) . 5_554
S3 Cs1 Hg1 145.98(4) 4 5_554
S3 Cs1 Hg1 77.50(4) 5 5_554
S1 Cs1 Hg1 41.011(13) 4_553 5_554
S1 Cs1 Hg1 79.45(5) 4_554 5_554
S3 Cs1 Cd1 36.48(3) 5_554 5_554
S3 Cs1 Cd1 104.79(5) 4_554 5_554
S2 Cs1 Cd1 135.19(3) . 5_554
S3 Cs1 Cd1 145.98(4) 4 5_554
S3 Cs1 Cd1 77.50(4) 5 5_554
S1 Cs1 Cd1 41.011(13) 4_553 5_554
S1 Cs1 Cd1 79.45(5) 4_554 5_554
Hg1 Cs1 Cd1 0.000(17) 5_554 5_554
S3 Cs1 Hg1 104.79(5) 5_554 4_554
S3 Cs1 Hg1 36.48(3) 4_554 4_554
S2 Cs1 Hg1 135.19(3) . 4_554
S3 Cs1 Hg1 77.50(4) 4 4_554
S3 Cs1 Hg1 145.98(4) 5 4_554
S1 Cs1 Hg1 41.011(13) 4_553 4_554
S1 Cs1 Hg1 79.45(5) 4_554 4_554
Hg1 Cs1 Hg1 81.46(2) 5_554 4_554
Cd1 Cs1 Hg1 81.46(2) 5_554 4_554
S3 Cs1 Cd1 104.79(5) 5_554 4_554
S3 Cs1 Cd1 36.48(3) 4_554 4_554
S2 Cs1 Cd1 135.19(3) . 4_554
S3 Cs1 Cd1 77.50(4) 4 4_554
S3 Cs1 Cd1 145.98(4) 5 4_554
S1 Cs1 Cd1 41.011(13) 4_553 4_554
S1 Cs1 Cd1 79.45(5) 4_554 4_554
Hg1 Cs1 Cd1 81.46(2) 5_554 4_554
Cd1 Cs1 Cd1 81.46(2) 5_554 4_554
Hg1 Cs1 Cd1 0.000(15) 4_554 4_554
S3 Cs1 Cs1 125.71(4) 5_554 1_556
S3 Cs1 Cs1 125.71(4) 4_554 1_556
S2 Cs1 Cs1 70.16(8) . 1_556
S3 Cs1 Cs1 53.25(4) 4 1_556
S3 Cs1 Cs1 53.25(4) 5 1_556
S1 Cs1 Cs1 125.12(6) 4_553 1_556
S1 Cs1 Cs1 54.40(6) 4_554 1_556
Hg1 Cs1 Cs1 119.429(17) 5_554 1_556
Cd1 Cs1 Cs1 119.429(17) 5_554 1_556
Hg1 Cs1 Cs1 119.429(17) 4_554 1_556
Cd1 Cs1 Cs1 119.429(17) 4_554 1_556
Hg2 S1 Cd1 98.23(8) . 1_556
Hg2 S1 Hg1 98.23(8) . 1_556
Cd1 S1 Hg1 0.00(2) 1_556 1_556
Hg2 S1 Cd1 98.23(8) . 8_556
Cd1 S1 Cd1 157.53(11) 1_556 8_556
Hg1 S1 Cd1 157.53(11) 1_556 8_556
Hg2 S1 Hg1 98.23(8) . 8_556
Cd1 S1 Hg1 157.53(11) 1_556 8_556
Hg1 S1 Hg1 157.53(11) 1_556 8_556
Cd1 S1 Hg1 0.00(2) 8_556 8_556
Hg2 S1 Hg2 101.53(10) . 1_556
Cd1 S1 Hg2 95.79(8) 1_556 1_556
Hg1 S1 Hg2 95.79(8) 1_556 1_556
Cd1 S1 Hg2 95.79(8) 8_556 1_556
Hg1 S1 Hg2 95.79(8) 8_556 1_556
Hg2 S1 Cs1 169.97(15) . 3_546
Cd1 S1 Cs1 80.56(6) 1_556 3_546
Hg1 S1 Cs1 80.56(6) 1_556 3_546
Cd1 S1 Cs1 80.56(6) 8_556 3_546
Hg1 S1 Cs1 80.56(6) 8_556 3_546
Hg2 S1 Cs1 88.49(10) 1_556 3_546
Hg2 S1 Cs1 99.26(13) . 3_545
Cd1 S1 Cs1 81.18(7) 1_556 3_545
Hg1 S1 Cs1 81.18(7) 1_556 3_545
Cd1 S1 Cs1 81.18(7) 8_556 3_545
Hg1 S1 Cs1 81.18(7) 8_556 3_545
Hg2 S1 Cs1 159.21(12) 1_556 3_545
Cs1 S1 Cs1 70.72(5) 3_546 3_545
Hg2 S2 Hg2 112.5(2) . 2_665
Hg2 S2 Cs1 100.865(18) . 2_665
Hg2 S2 Cs1 100.865(18) 2_665 2_665
Hg2 S2 Cs1 100.865(18) . .
Hg2 S2 Cs1 100.865(18) 2_665 .
Cs1 S2 Cs1 140.31(17) 2_665 .
Hg1 S3 Cd1 104.18(8) . 4_454
Hg1 S3 Hg1 104.18(8) . 4_454
Cd1 S3 Hg1 0.00(2) 4_454 4_454
Hg1 S3 Cd1 104.08(9) . 4_455
Cd1 S3 Cd1 111.02(7) 4_454 4_455
Hg1 S3 Cd1 111.02(7) 4_454 4_455
Hg1 S3 Hg1 104.08(9) . 4_455
Cd1 S3 Hg1 111.02(7) 4_454 4_455
Hg1 S3 Hg1 111.02(7) 4_454 4_455
Cd1 S3 Hg1 0.000(16) 4_455 4_455
Hg1 S3 Cs1 86.29(6) . 3_545
Cd1 S3 Cs1 155.57(9) 4_454 3_545
Hg1 S3 Cs1 155.57(9) 4_454 3_545
Cd1 S3 Cs1 87.01(7) 4_455 3_545
Hg1 S3 Cs1 87.01(7) 4_455 3_545
Hg1 S3 Cs1 86.39(6) . 3_544
Cd1 S3 Cs1 86.04(7) 4_454 3_544
Hg1 S3 Cs1 86.04(7) 4_454 3_544
Cd1 S3 Cs1 156.43(8) 4_455 3_544
Hg1 S3 Cs1 156.43(8) 4_455 3_544
Cs1 S3 Cs1 72.46(4) 3_545 3_544

loop_
_geom_bond_atom_site_label_1
_geom_bond_atom_site_label_2
_geom_bond_distance
_geom_bond_site_symmetry_2
Hg1 S3 2.4704(19) .
Hg1 S3 2.520(3) 3
Hg1 S3 2.523(3) 3_554
Hg1 S1 2.7579(8) 1_554
Hg1 Cs1 4.1459(10) 3_545
Hg1 Cs1 4.1871(10) 3_544
Hg1 Cs1 4.2009(7) 2_665
Hg2 S1 2.349(3) .
Hg2 S2 2.358(3) .
Hg2 S1 2.992(4) 1_554
Hg2 Cs1 4.1982(11) 2_666
Hg2 Cs1 4.1982(11) 1_556
Hg2 Cs1 4.6056(12) 3_545
Hg2 Cs1 4.6057(11) 2_665
Hg2 Cs1 4.6058(11) .
Cs1 S3 3.493(2) 5_554
Cs1 S3 3.493(2) 4_554
Cs1 S2 3.537(2) .
Cs1 S3 3.540(2) 4
Cs1 S3 3.540(2) 5
Cs1 S1 3.581(3) 4_553
Cs1 S1 3.602(4) 4_554
Cs1 Hg1 4.1458(10) 5_554
Cs1 Cd1 4.1458(10) 5_554
Cs1 Hg1 4.1458(10) 4_554
Cs1 Cd1 4.1458(10) 4_554
Cs1 Cs1 4.1567(8) 1_556
S1 Cd1 2.7579(8) 1_556
S1 Hg1 2.7579(8) 1_556
S1 Cd1 2.7579(8) 8_556
S1 Hg1 2.7579(8) 8_556
S1 Hg2 2.992(4) 1_556
S1 Cs1 3.581(3) 3_546
S1 Cs1 3.602(4) 3_545
S2 Hg2 2.358(3) 2_665
S2 Cs1 3.537(2) 2_665
S3 Cd1 2.520(3) 4_454
S3 Hg1 2.520(3) 4_454
S3 Cd1 2.523(3) 4_455
S3 Hg1 2.523(3) 4_455
S3 Cs1 3.493(2) 3_545
S3 Cs1 3.540(2) 3_544
